data_7222444
loop_
_publ_author_name
'Fu, Ling-Zhi'
'Zhou, Ling-Ling'
'Zhan, Shu-Zhong'

_publ_section_title
;
 A molecular cobalt catalyst supported by an amine-bis(phenolate) ligand
 for both electrolytic and photolytic water reduction
;
_journal_issue 103
_journal_name_full 'RSC Adv.'
_journal_page_first 84770
_journal_paper_doi 10.1039/C5RA14753K
_journal_volume 5
_journal_year 2015
_chemical_formula_moiety 'C20 H14 Cl5 Co N2 O2, C H4 O, C4 H8 O'
_chemical_formula_sum 'C25 H26 Cl5 Co N2 O4'
_chemical_formula_weight 654.66
_chemical_name_systematic
;
 ? 
;
_space_group_crystal_system monoclinic
_space_group_IT_number 14
_space_group_name_Hall '-P 2ybc'
_space_group_name_H-M_alt 'P 1 21/c 1'
_symmetry_space_group_name_Hall '-P 2ybc'
_symmetry_space_group_name_H-M 'P 1 21/c 1'
_atom_sites_solution_hydrogens geom
_atom_sites_solution_primary iterative
_atom_sites_solution_secondary difmap
_audit_creation_date 2015-04-20
_audit_creation_method
;
Olex2 1.2
(compiled 2014.09.19 svn.r3010 for OlexSys, GUI svn.r4874)
;
_audit_update_record
;
2015-04-30 deposited with the CCDC.
2015-09-29 downloaded from the CCDC.
;
_cell_angle_alpha 90.00
_cell_angle_beta 100.056(4)
_cell_angle_gamma 90.00
_cell_formula_units_Z 4
_cell_length_a 14.659(3)
_cell_length_b 20.200(4)
_cell_length_c 9.5832(18)
_cell_measurement_reflns_used 4439
_cell_measurement_temperature 296(2)
_cell_measurement_theta_max 25.16
_cell_measurement_theta_min 2.38
_cell_volume 2794.1(10)
_computing_cell_refinement 'SAINT v7.68A (Bruker, 2009)'
_computing_data_reduction 'SAINT v7.68A (Bruker, 2009)'
_computing_molecular_graphics 'Olex2 (Dolomanov et al., 2009)'
_computing_publication_material 'Olex2 (Dolomanov et al., 2009)'
_computing_structure_refinement 'olex2.refine (Bourhis et al., 2013)'
_computing_structure_solution 'olex2.solve (Bourhis et al., 2013)'
_diffrn_ambient_temperature 296.15
_diffrn_measured_fraction_theta_full 0.997
_diffrn_measured_fraction_theta_max 0.997
_diffrn_measurement_device_type 'CCD area detector'
_diffrn_measurement_method 'phi and omega scans'
_diffrn_radiation_monochromator graphite
_diffrn_radiation_type MoK\a
_diffrn_radiation_wavelength 0.71073
_diffrn_reflns_av_R_equivalents 0.0364
_diffrn_reflns_av_unetI/netI 0.0430
_diffrn_reflns_limit_h_max 17
_diffrn_reflns_limit_h_min -10
_diffrn_reflns_limit_k_max 21
_diffrn_reflns_limit_k_min -24
_diffrn_reflns_limit_l_max 11
_diffrn_reflns_limit_l_min -11
_diffrn_reflns_number 15110
_diffrn_reflns_theta_full 25.03
_diffrn_reflns_theta_max 25.03
_diffrn_reflns_theta_min 2.57
_diffrn_source 'fine-focus sealed tube'
_exptl_absorpt_coefficient_mu 1.127
_exptl_absorpt_correction_T_max 0.7456
_exptl_absorpt_correction_T_min 0.6290
_exptl_absorpt_correction_type none
_exptl_absorpt_process_details
;
SADABS-2008/1 (Bruker,2008) was used for absorption correction.
wR2(int) was 0.0739 before and 0.0468 after correction.
The Ratio of minimum to maximum transmission is 0.8436.
The \l/2 correction factor is 0.0015.
;
_exptl_crystal_colour colourless
_exptl_crystal_density_diffrn 1.556
_exptl_crystal_density_method 'not measured'
_exptl_crystal_description block
_exptl_crystal_F_000 1336
_exptl_crystal_size_max 0.3
_exptl_crystal_size_mid 0.2
_exptl_crystal_size_min 0.2
_refine_diff_density_max 0.565
_refine_diff_density_min -1.715
_refine_diff_density_rms 0.122
_refine_ls_extinction_method none
_refine_ls_goodness_of_fit_ref 1.072
_refine_ls_hydrogen_treatment constr
_refine_ls_matrix_type full
_refine_ls_number_parameters 336
_refine_ls_number_reflns 4932
_refine_ls_number_restraints 0
_refine_ls_restrained_S_all 1.072
_refine_ls_R_factor_all 0.0893
_refine_ls_R_factor_gt 0.0660
_refine_ls_shift/su_max 0.001
_refine_ls_shift/su_mean 0.000
_refine_ls_structure_factor_coef Fsqd
_refine_ls_weighting_details 'calc w=1/[\s^2^(Fo^2^)+(0.1331P)^2^+5.4705P] where P=(Fo^2^+2Fc^2^)/3'
_refine_ls_weighting_scheme calc
_refine_ls_wR_factor_gt 0.2023
_refine_ls_wR_factor_ref 0.2243
_reflns_number_gt 3722
_reflns_number_total 4932
_reflns_threshold_expression >2sigma(I)
_cod_data_source_file c5ra14753k2.cif
_cod_data_source_block flz
_cod_original_cell_volume 2794.1(9)
_cod_database_code 7222444
_olex2_refinement_description
;
1. Fixed Uiso
 At 1.2 times of:
  All C(H) groups, All C(H,H) groups
 At 1.5 times of:
  All C(H,H,H) groups, All O(H) groups
2.a Secondary CH2 refined with riding coordinates:
 C15(H15A,H15B), C16(H16A,H16B), C3(H3A,H3B), C42(H42A,H42B), C43(H43A,H43B),
 C41(H41A,H41B), C40(H40A,H40B)
2.b Aromatic/amide H refined with riding coordinates:
 C14(H14), C20(H20), C21(H21), C22(H22), C23(H23), C26(H26), C28(H28), C29(H29)
2.c Idealised Me refined as rotating group:
 C1(H1A,H1B,H1C)
2.d Idealised tetrahedral OH refined as rotating group:
 O1(H1)
;
_olex2_submission_special_instructions 'No special instructions were received'

loop_
_space_group_symop_id
_space_group_symop_operation_xyz
1 'x, y, z'
2 '-x, y+1/2, -z+1/2'
3 '-x, -y, -z'
4 'x, -y-1/2, z-1/2'

loop_
_atom_site_label
_atom_site_type_symbol
_atom_site_fract_x
_atom_site_fract_y
_atom_site_fract_z
_atom_site_U_iso_or_equiv
_atom_site_adp_type
_atom_site_occupancy
_atom_site_calc_flag
_atom_site_refinement_flags_posn
Co1 Co 0.59440(5) 0.52297(3) 0.54685(7) 0.0308(3) Uani 1 d .
Cl2 Cl 0.64631(14) 0.59833(10) 0.99993(16) 0.0644(5) Uani 1 d .
Cl3 Cl 0.69526(13) 0.29957(9) 0.6444(2) 0.0674(5) Uani 1 d .
Cl4 Cl 0.91481(15) 0.31424(12) 0.2523(3) 0.0888(7) Uani 1 d .
Cl5 Cl 0.89875(15) 0.76930(11) 0.8592(3) 0.0875(7) Uani 1 d .
O6 O 0.6378(3) 0.43353(18) 0.5517(4) 0.0386(9) Uani 1 d .
O8 O 0.6666(3) 0.53285(19) 0.7313(4) 0.0406(9) Uani 1 d .
N9 N 0.5573(3) 0.6129(2) 0.5576(4) 0.0335(10) Uani 1 d .
C10 C 0.7188(4) 0.5856(3) 0.7604(5) 0.0371(12) Uani 1 d .
C11 C 0.5985(4) 0.6559(3) 0.4803(6) 0.0374(12) Uani 1 d .
C12 C 0.7784(4) 0.6077(3) 0.6687(6) 0.0403(13) Uani 1 d .
N13 N 0.6908(3) 0.5577(2) 0.4464(4) 0.0344(10) Uani 1 d .
C14 C 0.8025(4) 0.4148(3) 0.3061(7) 0.0508(15) Uani 1 d .
H14 H 0.8266 0.4384 0.2375 0.061 Uiso 1 calc R
C15 C 0.7033(4) 0.5120(3) 0.3286(6) 0.0391(13) Uani 1 d .
H15A H 0.7475 0.5315 0.2764 0.047 Uiso 1 calc R
H15B H 0.6447 0.5081 0.2641 0.047 Uiso 1 calc R
C16 C 0.7823(4) 0.5663(3) 0.5423(6) 0.0403(13) Uani 1 d .
H16A H 0.8061 0.5230 0.5735 0.048 Uiso 1 calc R
H16B H 0.8255 0.5862 0.4887 0.048 Uiso 1 calc R
C18 C 0.6999(4) 0.4098(3) 0.4817(6) 0.0379(12) Uani 1 d .
C20 C 0.5289(5) 0.7472(3) 0.5770(7) 0.0554(16) Uani 1 d .
H20 H 0.5175 0.7924 0.5812 0.066 Uiso 1 calc R
C21 C 0.8323(4) 0.6636(3) 0.6999(6) 0.0447(14) Uani 1 d .
H21 H 0.8698 0.6782 0.6372 0.054 Uiso 1 calc R
C22 C 0.7986(4) 0.3153(3) 0.4427(8) 0.0582(18) Uani 1 d .
H22 H 0.8192 0.2724 0.4652 0.070 Uiso 1 calc R
C23 C 0.7759(4) 0.6774(3) 0.9173(7) 0.0513(15) Uani 1 d .
H23 H 0.7764 0.7003 1.0016 0.062 Uiso 1 calc R
C24 C 0.7201(4) 0.6223(3) 0.8848(6) 0.0459(14) Uani 1 d .
C25 C 0.7361(4) 0.4438(3) 0.3756(6) 0.0394(12) Uani 1 d .
C26 C 0.5042(4) 0.6361(3) 0.6486(6) 0.0421(13) Uani 1 d .
H26 H 0.4775 0.6066 0.7042 0.051 Uiso 1 calc R
C27 C 0.7339(4) 0.3447(3) 0.5115(7) 0.0471(14) Uani 1 d .
C28 C 0.5849(4) 0.7235(3) 0.4894(7) 0.0483(14) Uani 1 d .
H28 H 0.6139 0.7525 0.4358 0.058 Uiso 1 calc R
C29 C 0.4889(4) 0.7036(3) 0.6598(7) 0.0513(15) Uani 1 d .
H29 H 0.4521 0.7193 0.7225 0.062 Uiso 1 calc R
C30 C 0.8306(4) 0.6974(3) 0.8221(7) 0.0516(15) Uani 1 d .
C31 C 0.8319(5) 0.3509(4) 0.3400(8) 0.0587(18) Uani 1 d .
Cl1 Cl 0.4904(3) 0.4937(2) 0.6256(4) 0.1319(11) Uani 1 d .
C3 C 0.6560(4) 0.6227(3) 0.3848(6) 0.0415(13) Uani 1 d .
H3A H 0.6188 0.6159 0.2919 0.050 Uiso 1 calc R
H3B H 0.7079 0.6508 0.3741 0.050 Uiso 1 calc R
O1 O 0.4362(4) 0.8896(3) 0.6938(6) 0.0760(15) Uani 1 d .
H1 H 0.4653 0.9221 0.7284 0.114 Uiso 1 calc GR
C1 C 0.3824(9) 0.9069(6) 0.5616(13) 0.123(4) Uani 1 d .
H1A H 0.4224 0.9225 0.4993 0.185 Uiso 1 calc GR
H1B H 0.3394 0.9411 0.5752 0.185 Uiso 1 calc GR
H1C H 0.3490 0.8687 0.5206 0.185 Uiso 1 calc GR
C42 C 0.9368(9) 0.5628(8) 0.269(2) 0.143(6) Uani 1 d .
H42A H 0.9012 0.5225 0.2716 0.171 Uiso 1 calc R
H42B H 0.9111 0.5972 0.3216 0.171 Uiso 1 calc R
C43 C 1.033(3) 0.6089(15) 0.126(4) 0.277(17) Uani 1 d .
H43A H 1.0468 0.6022 0.0316 0.332 Uiso 1 calc R
H43B H 1.0381 0.6556 0.1496 0.332 Uiso 1 calc R
O3 O 1.026(2) 0.5530(15) 0.320(3) 0.399(19) Uani 1 d .
C41 C 0.939(2) 0.5812(16) 0.140(3) 0.254(15) Uani 1 d .
H41A H 0.8920 0.6146 0.1118 0.304 Uiso 1 calc R
H41B H 0.9251 0.5436 0.0773 0.304 Uiso 1 calc R
C40 C 1.0869(18) 0.5722(19) 0.222(3) 0.293(19) Uani 1 d .
H40A H 1.1394 0.5975 0.2699 0.352 Uiso 1 calc R
H40B H 1.1096 0.5336 0.1782 0.352 Uiso 1 calc R

loop_
_atom_site_aniso_label
_atom_site_aniso_U_11
_atom_site_aniso_U_22
_atom_site_aniso_U_33
_atom_site_aniso_U_23
_atom_site_aniso_U_13
_atom_site_aniso_U_12
Co1 0.0334(4) 0.0315(4) 0.0296(4) 0.0025(3) 0.0115(3) 0.0030(3)
Cl2 0.0870(13) 0.0721(12) 0.0409(8) 0.0004(8) 0.0304(8) -0.0080(9)
Cl3 0.0727(11) 0.0486(10) 0.0842(12) 0.0219(9) 0.0230(9) 0.0151(8)
Cl4 0.0696(12) 0.0804(14) 0.1288(19) -0.0300(13) 0.0520(13) 0.0137(10)
Cl5 0.0823(13) 0.0785(14) 0.1129(17) -0.0478(13) 0.0487(13) -0.0346(11)
O6 0.042(2) 0.035(2) 0.042(2) 0.0057(16) 0.0170(17) 0.0076(16)
O8 0.043(2) 0.048(2) 0.0313(18) 0.0087(16) 0.0071(16) -0.0029(18)
N9 0.035(2) 0.035(2) 0.032(2) 0.0006(18) 0.0087(18) 0.0022(19)
C10 0.037(3) 0.041(3) 0.032(3) 0.002(2) 0.003(2) 0.005(2)
C11 0.037(3) 0.039(3) 0.036(3) 0.005(2) 0.005(2) 0.004(2)
C12 0.036(3) 0.048(3) 0.038(3) 0.000(2) 0.011(2) 0.001(2)
N13 0.037(2) 0.037(3) 0.032(2) 0.0017(19) 0.0128(18) -0.0007(19)
C14 0.050(3) 0.054(4) 0.055(4) -0.013(3) 0.025(3) 0.001(3)
C15 0.041(3) 0.048(3) 0.032(3) -0.001(2) 0.018(2) 0.000(2)
C16 0.034(3) 0.048(3) 0.042(3) -0.004(2) 0.015(2) -0.001(2)
C18 0.032(3) 0.042(3) 0.041(3) -0.002(2) 0.010(2) 0.004(2)
C20 0.059(4) 0.037(3) 0.069(4) -0.005(3) 0.008(3) 0.007(3)
C21 0.037(3) 0.049(4) 0.051(3) -0.003(3) 0.015(3) -0.002(3)
C22 0.049(4) 0.040(4) 0.089(5) -0.007(3) 0.018(4) 0.011(3)
C23 0.050(3) 0.061(4) 0.045(3) -0.015(3) 0.013(3) -0.001(3)
C24 0.048(3) 0.056(4) 0.037(3) 0.006(3) 0.015(3) 0.004(3)
C25 0.036(3) 0.043(3) 0.040(3) -0.007(2) 0.011(2) 0.001(2)
C26 0.039(3) 0.046(3) 0.041(3) -0.004(2) 0.009(2) 0.006(3)
C27 0.043(3) 0.041(3) 0.059(4) 0.002(3) 0.012(3) 0.007(3)
C28 0.054(4) 0.036(3) 0.056(4) 0.004(3) 0.013(3) -0.001(3)
C29 0.052(4) 0.049(4) 0.053(4) -0.016(3) 0.009(3) 0.009(3)
C30 0.043(3) 0.053(4) 0.059(4) -0.012(3) 0.012(3) -0.005(3)
C31 0.047(4) 0.062(4) 0.071(4) -0.019(4) 0.022(3) 0.011(3)
Cl1 0.129(3) 0.143(3) 0.126(3) -0.002(2) 0.029(2) 0.001(2)
C3 0.049(3) 0.041(3) 0.037(3) 0.006(2) 0.014(2) -0.002(3)
O1 0.081(4) 0.070(4) 0.077(4) -0.025(3) 0.013(3) -0.006(3)
C1 0.133(10) 0.123(10) 0.112(9) -0.008(7) 0.015(8) 0.037(8)
C42 0.081(8) 0.143(12) 0.196(17) 0.029(12) 0.001(9) 0.014(8)
C43 0.29(4) 0.29(3) 0.26(3) 0.16(3) 0.08(3) 0.01(3)
O3 0.25(2) 0.49(4) 0.44(4) 0.26(3) 0.00(3) 0.02(3)
C41 0.26(3) 0.31(4) 0.16(2) 0.02(2) -0.07(2) 0.11(3)
C40 0.18(2) 0.43(5) 0.23(3) 0.14(3) -0.07(2) -0.11(3)

loop_
_atom_type_symbol
_atom_type_description
_atom_type_scat_dispersion_real
_atom_type_scat_dispersion_imag
_atom_type_scat_source
C C 0.0033 0.0016 'International Tables Vol C Tables 4.2.6.8 and 6.1.1.4'
H H 0.0000 0.0000 'International Tables Vol C Tables 4.2.6.8 and 6.1.1.4'
N N 0.0061 0.0033 'International Tables Vol C Tables 4.2.6.8 and 6.1.1.4'
O O 0.0106 0.0060 'International Tables Vol C Tables 4.2.6.8 and 6.1.1.4'
Cl Cl 0.1484 0.1585 'International Tables Vol C Tables 4.2.6.8 and 6.1.1.4'
Co Co 0.3494 0.9721 'International Tables Vol C Tables 4.2.6.8 and 6.1.1.4'

loop_
_geom_angle_atom_site_label_1
_geom_angle_atom_site_label_2
_geom_angle_atom_site_label_3
_geom_angle
_geom_angle_site_symmetry_1
_geom_angle_site_symmetry_3
O6 Co1 Co1 90.04(12) . 3_666
O6 Co1 N13 94.86(17) . .
O6 Co1 Cl1 91.04(17) . 3_666
O8 Co1 Co1 131.65(12) . 3_666
O8 Co1 O6 87.01(16) . .
O8 Co1 N13 94.92(17) . .
O8 Co1 Cl1 171.89(16) . 3_666
O8 Co1 Cl1 91.07(16) . .
N9 Co1 Co1 93.20(13) . 3_666
N9 Co1 O6 175.15(17) . .
N9 Co1 O8 88.14(17) . .
N9 Co1 N13 85.53(18) . .
N9 Co1 Cl1 93.77(17) . 3_666
N9 Co1 Cl1 91.09(18) . .
N13 Co1 Co1 133.39(13) . 3_666
Cl1 Co1 Co1 40.42(12) 3_666 3_666
Cl1 Co1 Co1 40.60(12) . 3_666
Cl1 Co1 O6 89.02(17) . .
Cl1 Co1 N13 93.08(17) 3_666 .
Cl1 Co1 N13 173.01(17) . .
Cl1 Co1 Cl1 81.02(17) . 3_666
C18 O6 Co1 126.2(4) . .
C10 O8 Co1 119.4(3) . .
C11 N9 Co1 115.1(4) . .
C11 N9 C26 119.6(5) . .
C26 N9 Co1 124.6(4) . .
O8 C10 C12 121.6(5) . .
O8 C10 C24 122.1(5) . .
C24 C10 C12 116.3(5) . .
N9 C11 C28 121.1(5) . .
N9 C11 C3 113.5(5) . .
C28 C11 C3 125.4(5) . .
C10 C12 C16 116.5(5) . .
C21 C12 C10 121.0(5) . .
C21 C12 C16 122.5(5) . .
C15 N13 Co1 109.9(3) . .
C15 N13 C16 108.7(4) . .
C16 N13 Co1 112.5(3) . .
C3 N13 Co1 106.4(3) . .
C3 N13 C15 108.9(4) . .
C3 N13 C16 110.4(4) . .
C31 C14 C25 119.6(6) . .
N13 C15 C25 114.6(4) . .
C12 C16 N13 114.2(4) . .
O6 C18 C25 125.1(5) . .
O6 C18 C27 119.2(5) . .
C25 C18 C27 115.8(5) . .
C28 C20 C29 119.5(6) . .
C30 C21 C12 120.1(6) . .
C31 C22 C27 118.4(6) . .
C30 C23 C24 118.5(6) . .
C10 C24 Cl2 118.3(5) . .
C23 C24 Cl2 119.2(5) . .
C23 C24 C10 122.5(5) . .
C14 C25 C15 117.1(5) . .
C14 C25 C18 121.4(6) . .
C18 C25 C15 121.5(5) . .
N9 C26 C29 120.6(6) . .
C18 C27 Cl3 119.0(5) . .
C22 C27 Cl3 117.6(5) . .
C22 C27 C18 123.4(6) . .
C20 C28 C11 119.6(6) . .
C20 C29 C26 119.4(6) . .
C21 C30 Cl5 119.5(5) . .
C21 C30 C23 121.6(6) . .
C23 C30 Cl5 119.0(5) . .
C14 C31 Cl4 119.6(6) . .
C22 C31 Cl4 118.9(5) . .
C22 C31 C14 121.4(6) . .
Co1 Cl1 Co1 98.98(17) . 3_666
N13 C3 C11 109.9(4) . .
C41 C42 O3 102(2) . .
C40 C43 C41 100(2) . .
C42 O3 C40 114(2) . .
C42 C41 C43 112(2) . .
C43 C40 O3 104(3) . .

loop_
_geom_bond_atom_site_label_1
_geom_bond_atom_site_label_2
_geom_bond_distance
_geom_bond_site_symmetry_2
Co1 Co1 2.9084(14) 3_666
Co1 O6 1.913(4) .
Co1 O8 1.906(4) .
Co1 N9 1.905(4) .
Co1 N13 1.972(4) .
Co1 Cl1 1.909(4) .
Co1 Cl1 1.916(4) 3_666
Cl2 C24 1.744(6) .
Cl3 C27 1.740(7) .
Cl4 C31 1.757(6) .
Cl5 C30 1.763(6) .
O6 C18 1.312(6) .
O8 C10 1.313(7) .
N9 C11 1.349(7) .
N9 C26 1.350(7) .
C10 C12 1.415(8) .
C10 C24 1.400(8) .
C11 C28 1.385(8) .
C11 C3 1.506(8) .
C12 C16 1.481(8) .
C12 C21 1.380(8) .
N13 C15 1.495(7) .
N13 C16 1.498(7) .
N13 C3 1.492(7) .
C14 C25 1.399(8) .
C14 C31 1.382(10) .
C15 C25 1.501(8) .
C18 C25 1.407(8) .
C18 C27 1.418(8) .
C20 C28 1.361(9) .
C20 C29 1.382(9) .
C21 C30 1.360(8) .
C22 C27 1.381(9) .
C22 C31 1.375(10) .
C23 C24 1.384(9) .
C23 C30 1.376(9) .
C26 C29 1.389(8) .
Cl1 Co1 1.916(4) 3_666
O1 C1 1.414(12) .
C42 O3 1.32(2) .
C42 C41 1.30(3) .
C43 C41 1.52(3) .
C43 C40 1.33(3) .
O3 C40 1.46(3) .
